data_1511396
loop_
_publ_author_name
'Kajitani, T.'
'Takayama, K.'
'Ono, Y.'

_publ_section_title
;
 X-ray diffraction study of La B Si O5
;
_journal_name_full 'Journal of the Physical Society of Japan'
_journal_page_first 3224
_journal_page_last 3228
_journal_paper_doi 10.1143/JPSJ.65.3224
_journal_volume 65
_journal_year 1996
_chemical_formula_sum 'B0.95 La O4.93 Si'
_chemical_name_systematic 'La (B0.95 Si O4.93)'
_space_group_IT_number 152
_symmetry_space_group_name_Hall 'P 31 2"'
_symmetry_space_group_name_H-M 'P 31 2 1'
_cell_angle_alpha 90
_cell_angle_beta 90
_cell_angle_gamma 120
_cell_formula_units_Z 3
_cell_length_a 6.839
_cell_length_b 6.839
_cell_length_c 6.782
_cell_volume 274.709
_citation_journal_id_ASTM JUPSAU
_cod_data_source_file boron0-1_54.cif
_cod_data_source_block B0.95La1O4.93Si1
_cod_original_cell_volume 274.7095
_cod_original_formula_sum 'B0.95 La1 O4.93 Si1'
_cod_database_code 1511396

loop_
_symmetry_equiv_pos_as_xyz
x,y,z
-y,x-y,z+1/3
-x+y,-x,z+2/3
y,x,-z
-x,-x+y,-z+1/3
x-y,-y,-z+2/3

loop_
_atom_site_label
_atom_site_type_symbol
_atom_site_fract_x
_atom_site_fract_y
_atom_site_fract_z
_atom_site_occupancy
_atom_site_U_iso_or_equiv
La1 La+3 0.59873 0 0.8333 1 0.0
O2 O-2 0.603 0.467 0.1637 1 0.0
Si1 Si+4 0.5827 0 0.3333 1 0.0
O3 O-2 0.038 0 0.3333 0.93 0.0
O1 O-2 0.345 0.192 0.863 1 0.0
B1 B+3 0.111 0 0.8333 0.95 0.0
